data_4115783
loop_
_publ_author_name
'Chaomin Li'
'Emily A. Pace'
'Mei-Chih Liang'
'Emil Lobkovsky'
'Thomas D. Gilmore'
'John A. Porco'

_publ_section_title
;
 Total Synthesis of the NF-\kB Inhibitor (-)-Cycloepoxydon: Utilization of
 Tartrate-Mediated Nucleophilic Epoxidation
;
_journal_name_full 'Journal of the American Chemical Society'
_journal_page_first 11308
_journal_page_last 11309
_journal_paper_doi 10.1021/ja0169769
_journal_volume 123
_journal_year 2001
_chemical_formula_sum 'C12 H16 O5'
_chemical_formula_weight 240.25
_chemical_name_systematic
; 
 ? 
;
_space_group_IT_number 14
_symmetry_cell_setting monoclinic
_symmetry_space_group_name_Hall '-P 2ybc'
_symmetry_space_group_name_H-M 'P 1 21/c 1'
_atom_sites_solution_hydrogens geom
_atom_sites_solution_primary direct
_atom_sites_solution_secondary difmap
_audit_creation_method SHELXL-97
_cell_angle_alpha 90.00
_cell_angle_beta 90.216(4)
_cell_angle_gamma 90.00
_cell_formula_units_Z 8
_cell_length_a 8.8454(8)
_cell_length_b 18.7240(16)
_cell_length_c 13.6620(11)
_cell_measurement_temperature 173(2)
_cell_volume 2262.7(3)
_computing_cell_refinement SAINT+
_computing_data_collection SMART
_computing_data_reduction SAINT+
_computing_molecular_graphics SHELXTL
_computing_publication_material SHELXTL
_computing_structure_refinement 'SHELXL-97 (Sheldrick, 1997)'
_computing_structure_solution 'SHELXS-97 (Sheldrick, 1990)'
_diffrn_ambient_temperature 173(2)
_diffrn_measured_fraction_theta_full 0.998
_diffrn_measured_fraction_theta_max 0.998
_diffrn_radiation_monochromator graphite
_diffrn_radiation_source 'fine-focus sealed tube'
_diffrn_radiation_type MoK\a
_diffrn_radiation_wavelength 0.71073
_diffrn_reflns_av_R_equivalents 0.0471
_diffrn_reflns_av_sigmaI/netI 0.0540
_diffrn_reflns_limit_h_max 10
_diffrn_reflns_limit_h_min -10
_diffrn_reflns_limit_k_max 22
_diffrn_reflns_limit_k_min -15
_diffrn_reflns_limit_l_max 15
_diffrn_reflns_limit_l_min -16
_diffrn_reflns_number 10587
_diffrn_reflns_theta_full 24.71
_diffrn_reflns_theta_max 24.71
_diffrn_reflns_theta_min 2.30
_exptl_absorpt_coefficient_mu 0.110
_exptl_absorpt_correction_T_max 0.9891
_exptl_absorpt_correction_T_min 0.81939
_exptl_absorpt_correction_type SADABS
_exptl_crystal_colour colorless
_exptl_crystal_density_diffrn 1.410
_exptl_crystal_description block
_exptl_crystal_F_000 1024
_exptl_crystal_size_max 0.30
_exptl_crystal_size_mid 0.15
_exptl_crystal_size_min 0.10
_refine_diff_density_max 0.222
_refine_diff_density_min -0.218
_refine_diff_density_rms 0.050
_refine_ls_extinction_method none
_refine_ls_goodness_of_fit_ref 1.044
_refine_ls_hydrogen_treatment mixed
_refine_ls_matrix_type full
_refine_ls_number_parameters 435
_refine_ls_number_reflns 3847
_refine_ls_number_restraints 0
_refine_ls_restrained_S_all 1.044
_refine_ls_R_factor_all 0.0739
_refine_ls_R_factor_gt 0.0472
_refine_ls_shift/su_max 0.004
_refine_ls_shift/su_mean 0.000
_refine_ls_structure_factor_coef Fsqd
_refine_ls_weighting_details 'calc w=1/[\s^2^(Fo^2^)+(0.0586P)^2^+0.0047P] where P=(Fo^2^+2Fc^2^)/3'
_refine_ls_weighting_scheme calc
_refine_ls_wR_factor_gt 0.1006
_refine_ls_wR_factor_ref 0.1114
_reflns_number_gt 2849
_reflns_number_total 3847
_reflns_threshold_expression >2sigma(I)
_cod_data_source_file ja0169769_s4.cif
_cod_data_source_block porco5
_cod_depositor_comments
;
The following automatic conversions were performed:

'_symmetry_cell_setting' tag value 'Monocliknic' was replaced with
'monoclinic' value as specified in the replacement file
'/home/robertas/cod-tools/perl-scripts/inputs/replacement_values.lst'.

Automatic conversion script
Id: cif_fix_values 3143 2015-03-26 13:38:13Z robertas 
;
_cod_database_code 4115783

loop_
_symmetry_equiv_pos_as_xyz
'x, y, z'
'-x, y+1/2, -z+1/2'
'-x, -y, -z'
'x, -y-1/2, z-1/2'

loop_
_atom_site_label
_atom_site_type_symbol
_atom_site_fract_x
_atom_site_fract_y
_atom_site_fract_z
_atom_site_U_iso_or_equiv
_atom_site_adp_type
_atom_site_occupancy
_atom_site_symmetry_multiplicity
_atom_site_calc_flag
O1 O 0.0982(2) 0.77704(9) 0.04431(11) 0.0217(4) Uani 1 1 d
H1O H 0.194(3) 0.7673(15) 0.0464(19) 0.034(8) Uiso 1 1 d
O2 O 0.16033(18) 0.97112(9) 0.00621(12) 0.0287(4) Uani 1 1 d
O3 O 0.51634(17) 0.91530(9) -0.07551(11) 0.0253(4) Uani 1 1 d
O4 O 0.20532(17) 0.80155(10) -0.26722(11) 0.0256(4) Uani 1 1 d
O5 O -0.10168(19) 0.75901(9) -0.30302(12) 0.0217(4) Uani 1 1 d
H5O H -0.030(3) 0.7545(14) -0.343(2) 0.030(8) Uiso 1 1 d
C1 C 0.0864(3) 0.84303(13) -0.00717(16) 0.0192(5) Uani 1 1 d
H1 H -0.020(3) 0.8513(11) -0.0156(15) 0.011(5) Uiso 1 1 d
C2 C 0.1563(3) 0.90218(14) 0.05189(18) 0.0227(6) Uani 1 1 d
H2 H 0.133(3) 0.9012(13) 0.118(2) 0.031(7) Uiso 1 1 d
C3 C 0.3019(3) 0.93492(14) 0.02311(18) 0.0236(6) Uani 1 1 d
H3 H 0.361(3) 0.9570(13) 0.0685(18) 0.025(7) Uiso 1 1 d
C4 C 0.3801(3) 0.90790(13) -0.06545(16) 0.0191(5) Uani 1 1 d
C5 C 0.2851(2) 0.86786(12) -0.13422(15) 0.0168(5) Uani 1 1 d
C6 C 0.3272(3) 0.84680(14) -0.23558(17) 0.0210(6) Uani 1 1 d
H6B H 0.335(3) 0.8874(14) -0.2801(18) 0.025(7) Uiso 1 1 d
H6A H 0.426(3) 0.8175(13) -0.2375(16) 0.025(6) Uiso 1 1 d
C7 C 0.0986(3) 0.79073(14) -0.18947(16) 0.0196(5) Uani 1 1 d
H7 H 0.103(3) 0.7414(13) -0.1681(16) 0.019(6) Uiso 1 1 d
C8 C 0.1561(2) 0.83698(12) -0.10765(15) 0.0170(5) Uani 1 1 d
C9 C -0.0608(2) 0.80693(13) -0.22516(16) 0.0186(5) Uani 1 1 d
H9A H -0.129(2) 0.7940(11) -0.1729(15) 0.006(5) Uiso 1 1 d
C10 C -0.0888(3) 0.88424(14) -0.25277(19) 0.0228(6) Uani 1 1 d
H10A H -0.056(3) 0.9154(14) -0.196(2) 0.035(7) Uiso 1 1 d
H10A H -0.022(3) 0.8978(13) -0.3100(18) 0.025(7) Uiso 1 1 d
C11 C -0.2540(3) 0.89881(14) -0.27704(19) 0.0239(6) Uani 1 1 d
H11B H -0.279(3) 0.8746(13) -0.3406(18) 0.024(6) Uiso 1 1 d
H11A H -0.311(3) 0.8781(14) -0.2238(18) 0.026(7) Uiso 1 1 d
C12 C -0.2920(3) 0.97729(16) -0.2841(2) 0.0338(7) Uani 1 1 d
H12C H -0.222(3) 1.0018(15) -0.331(2) 0.039(8) Uiso 1 1 d
H12B H -0.266(4) 1.002(2) -0.226(3) 0.070(11) Uiso 1 1 d
H12A H -0.395(4) 0.9850(17) -0.296(2) 0.058(10) Uiso 1 1 d
O1' O 0.5944(2) 0.73231(9) -0.32069(11) 0.0222(4) Uani 1 1 d
H1'O H 0.694(4) 0.7417(15) -0.324(2) 0.044(9) Uiso 1 1 d
O2' O 0.65733(19) 0.53798(9) -0.28804(12) 0.0295(4) Uani 1 1 d
O3' O 1.01305(19) 0.59175(10) -0.20353(12) 0.0330(5) Uani 1 1 d
O4' O 0.70933(17) 0.70825(9) -0.01263(11) 0.0243(4) Uani 1 1 d
O5' O 0.39962(19) 0.74949(9) 0.02401(12) 0.0197(4) Uani 1 1 d
H5O' H 0.463(4) 0.7507(17) 0.066(2) 0.049(10) Uiso 1 1 d
C1' C 0.5829(3) 0.66562(13) -0.27058(16) 0.0199(5) Uani 1 1 d
H1' H 0.476(3) 0.6561(12) -0.2633(15) 0.016(6) Uiso 1 1 d
C2' C 0.6527(3) 0.60726(14) -0.33163(18) 0.0237(6) Uani 1 1 d
H2' H 0.632(3) 0.6088(14) -0.396(2) 0.029(7) Uiso 1 1 d
C3' C 0.7988(3) 0.57491(14) -0.30433(18) 0.0239(6) Uani 1 1 d
H3' H 0.865(3) 0.5527(13) -0.3537(16) 0.020(6) Uiso 1 1 d
C4' C 0.8780(3) 0.60058(13) -0.21468(16) 0.0213(5) Uani 1 1 d
C5' C 0.7843(2) 0.64094(12) -0.14556(15) 0.0166(5) Uani 1 1 d
C6' C 0.8302(3) 0.66324(14) -0.04470(16) 0.0186(5) Uani 1 1 d
H6'B H 0.842(3) 0.6211(13) 0.0019(17) 0.022(6) Uiso 1 1 d
H6'A H 0.930(2) 0.6917(12) -0.0407(14) 0.009(5) Uiso 1 1 d
C7' C 0.5981(2) 0.71689(14) -0.08901(16) 0.0178(5) Uani 1 1 d
H7' H 0.594(2) 0.7670(13) -0.1074(16) 0.015(6) Uiso 1 1 d
C8' C 0.6544(2) 0.67079(12) -0.17058(16) 0.0177(5) Uani 1 1 d
C9' C 0.4408(2) 0.69890(13) -0.05001(16) 0.0176(5) Uani 1 1 d
H9' H 0.366(2) 0.7081(10) -0.1031(14) 0.002(5) Uiso 1 1 d
C10' C 0.4236(3) 0.62295(13) -0.01435(19) 0.0208(5) Uani 1 1 d
H10' H 0.489(3) 0.6169(15) 0.040(2) 0.037(8) Uiso 1 1 d
H10' H 0.460(3) 0.5879(14) -0.0652(19) 0.032(7) Uiso 1 1 d
C11' C 0.2602(3) 0.60328(14) 0.00891(19) 0.0223(6) Uani 1 1 d
H11' H 0.219(3) 0.6348(13) 0.0562(17) 0.020(6) Uiso 1 1 d
H11' H 0.196(3) 0.6094(14) -0.0502(19) 0.030(7) Uiso 1 1 d
C12' C 0.2432(4) 0.52755(15) 0.0468(2) 0.0338(7) Uani 1 1 d
H12' H 0.295(3) 0.5206(14) 0.105(2) 0.032(7) Uiso 1 1 d
H12' H 0.124(3) 0.5145(15) 0.0587(19) 0.045(8) Uiso 1 1 d
H12' H 0.286(3) 0.4937(17) 0.003(2) 0.045(8) Uiso 1 1 d

loop_
_atom_site_aniso_label
_atom_site_aniso_U_11
_atom_site_aniso_U_22
_atom_site_aniso_U_33
_atom_site_aniso_U_23
_atom_site_aniso_U_13
_atom_site_aniso_U_12
O1 0.0166(9) 0.0286(11) 0.0198(9) 0.0071(7) 0.0007(7) -0.0002(8)
O2 0.0258(10) 0.0252(11) 0.0352(10) -0.0020(8) 0.0018(7) 0.0037(8)
O3 0.0184(9) 0.0316(11) 0.0258(9) -0.0021(8) 0.0003(7) -0.0078(8)
O4 0.0184(8) 0.0412(11) 0.0174(9) -0.0072(8) 0.0024(7) -0.0075(8)
O5 0.0180(9) 0.0293(11) 0.0179(9) -0.0062(7) 0.0012(7) -0.0043(7)
C1 0.0139(13) 0.0281(15) 0.0156(12) 0.0025(10) 0.0001(9) 0.0013(10)
C2 0.0219(13) 0.0286(15) 0.0176(13) -0.0006(11) 0.0006(10) 0.0019(11)
C3 0.0234(14) 0.0240(15) 0.0233(14) -0.0043(11) -0.0041(11) 0.0001(11)
C4 0.0189(13) 0.0178(13) 0.0205(13) 0.0064(10) -0.0021(9) 0.0004(10)
C5 0.0161(12) 0.0198(13) 0.0145(12) 0.0011(10) -0.0013(9) 0.0027(10)
C6 0.0172(13) 0.0255(15) 0.0202(13) 0.0012(11) 0.0001(10) -0.0030(11)
C7 0.0169(12) 0.0239(15) 0.0181(12) 0.0013(11) 0.0009(9) -0.0011(10)
C8 0.0163(12) 0.0187(13) 0.0161(12) 0.0012(10) -0.0021(9) 0.0044(10)
C9 0.0156(12) 0.0251(15) 0.0152(12) -0.0025(10) 0.0005(9) -0.0040(10)
C10 0.0207(13) 0.0270(15) 0.0205(13) 0.0017(11) -0.0044(10) -0.0038(11)
C11 0.0229(13) 0.0283(15) 0.0206(14) 0.0008(12) 0.0003(11) 0.0001(11)
C12 0.0281(16) 0.0323(17) 0.0411(18) 0.0010(14) -0.0040(13) 0.0028(13)
O1' 0.0179(10) 0.0290(10) 0.0197(9) 0.0070(7) -0.0025(7) -0.0024(8)
O2' 0.0302(10) 0.0244(10) 0.0340(10) -0.0036(8) 0.0008(8) -0.0080(8)
O3' 0.0232(10) 0.0452(13) 0.0307(10) -0.0083(9) -0.0021(7) 0.0107(9)
O4' 0.0175(9) 0.0394(11) 0.0160(8) -0.0083(8) -0.0036(6) 0.0042(8)
O5' 0.0185(9) 0.0246(10) 0.0160(9) -0.0049(7) -0.0021(7) 0.0015(7)
C1' 0.0159(13) 0.0265(15) 0.0172(12) 0.0026(10) -0.0021(9) -0.0049(10)
C2' 0.0252(14) 0.0305(16) 0.0153(13) -0.0028(11) -0.0007(10) -0.0065(11)
C3' 0.0238(13) 0.0250(15) 0.0228(13) -0.0057(11) 0.0035(11) -0.0018(11)
C4' 0.0244(14) 0.0201(14) 0.0193(12) 0.0024(10) 0.0004(10) 0.0007(11)
C5' 0.0166(12) 0.0171(13) 0.0160(12) 0.0022(10) -0.0011(9) -0.0039(10)
C6' 0.0175(12) 0.0230(14) 0.0154(12) 0.0002(11) -0.0007(9) 0.0019(11)
C7' 0.0161(12) 0.0212(15) 0.0160(12) 0.0006(10) -0.0012(9) -0.0002(10)
C8' 0.0166(12) 0.0181(13) 0.0183(12) 0.0026(10) 0.0031(9) -0.0040(10)
C9' 0.0175(12) 0.0208(14) 0.0143(12) -0.0017(10) -0.0017(9) 0.0017(10)
C10' 0.0217(13) 0.0207(14) 0.0200(13) -0.0010(11) -0.0005(10) 0.0019(11)
C11' 0.0231(13) 0.0236(15) 0.0203(13) -0.0019(11) 0.0003(11) -0.0022(11)
C12' 0.0446(19) 0.0257(17) 0.0309(17) 0.0000(13) 0.0012(14) -0.0064(14)

loop_
_atom_type_symbol
_atom_type_description
_atom_type_scat_dispersion_real
_atom_type_scat_dispersion_imag
_atom_type_scat_source
C C 0.0033 0.0016 'International Tables Vol C Tables 4.2.6.8 and 6.1.1.4'
H H 0.0000 0.0000 'International Tables Vol C Tables 4.2.6.8 and 6.1.1.4'
O O 0.0106 0.0060 'International Tables Vol C Tables 4.2.6.8 and 6.1.1.4'

loop_
_geom_angle_atom_site_label_1
_geom_angle_atom_site_label_2
_geom_angle_atom_site_label_3
_geom_angle
C2 O2 C3 61.98(15)
C6 O4 C7 110.78(16)
O1 C1 C2 110.16(19)
O1 C1 C8 110.73(19)
C2 C1 C8 112.0(2)
O2 C2 C3 59.26(15)
O2 C2 C1 116.1(2)
C3 C2 C1 121.3(2)
O2 C3 C2 58.76(15)
O2 C3 C4 115.9(2)
C2 C3 C4 118.9(2)
O3 C4 C5 123.4(2)
O3 C4 C3 121.0(2)
C5 C4 C3 115.4(2)
C8 C5 C4 122.5(2)
C8 C5 C6 110.9(2)
C4 C5 C6 125.98(19)
O4 C6 C5 104.25(17)
O4 C7 C8 104.33(18)
O4 C7 C9 110.20(18)
C8 C7 C9 115.8(2)
C5 C8 C7 109.61(19)
C5 C8 C1 124.6(2)
C7 C8 C1 125.6(2)
O5 C9 C10 111.81(19)
O5 C9 C7 110.09(19)
C10 C9 C7 114.9(2)
C9 C10 C11 112.4(2)
C12 C11 C10 113.7(2)
C2' O2' C3' 61.68(15)
C6' O4' C7' 110.69(16)
O1' C1' C8' 110.37(19)
O1' C1' C2' 109.78(18)
C8' C1' C2' 112.1(2)
O2' C2' C3' 59.83(16)
O2' C2' C1' 116.0(2)
C3' C2' C1' 121.2(2)
O2' C3' C2' 58.49(15)
O2' C3' C4' 115.6(2)
C2' C3' C4' 119.0(2)
O3' C4' C5' 123.1(2)
O3' C4' C3' 121.2(2)
C5' C4' C3' 115.5(2)
C8' C5' C4' 122.9(2)
C8' C5' C6' 110.7(2)
C4' C5' C6' 125.8(2)
O4' C6' C5' 104.24(17)
O4' C7' C8' 104.27(18)
O4' C7' C9' 110.04(18)
C8' C7' C9' 115.98(19)
C5' C8' C7' 110.04(19)
C5' C8' C1' 124.7(2)
C7' C8' C1' 125.0(2)
O5' C9' C10' 111.59(18)
O5' C9' C7' 109.53(18)
C10' C9' C7' 114.4(2)
C9' C10' C11' 113.0(2)
C12' C11' C10' 113.1(2)

loop_
_geom_bond_atom_site_label_1
_geom_bond_atom_site_label_2
_geom_bond_distance
O1 C1 1.425(3)
O2 C2 1.434(3)
O2 C3 1.442(3)
O3 C4 1.222(3)
O4 C6 1.436(3)
O4 C7 1.438(3)
O5 C9 1.437(3)
C1 C2 1.502(3)
C1 C8 1.511(3)
C2 C3 1.481(3)
C3 C4 1.485(3)
C4 C5 1.465(3)
C5 C8 1.331(3)
C5 C6 1.488(3)
C7 C8 1.501(3)
C7 C9 1.520(3)
C9 C10 1.516(4)
C10 C11 1.522(3)
C11 C12 1.510(4)
O1' C1' 1.428(3)
O2' C2' 1.428(3)
O2' C3' 1.448(3)
O3' C4' 1.215(3)
O4' C6' 1.432(3)
O4' C7' 1.441(3)
O5' C9' 1.434(3)
C1' C8' 1.506(3)
C1' C2' 1.508(3)
C2' C3' 1.474(4)
C3' C4' 1.488(3)
C4' C5' 1.468(3)
C5' C8' 1.322(3)
C5' C6' 1.495(3)
C7' C8' 1.496(3)
C7' C9' 1.529(3)
C9' C10' 1.511(3)
C10' C11' 1.526(3)
C11' C12' 1.517(4)
